data_4130079
loop_
_publ_author_name
'Xu, Hongwei'
'Diccianni, Justin B.'
'Katigbak, Joseph'
'Hu, Chunhua'
'Zhang, Yingkai'
'Diao, Tianning'

_publ_section_title
;
 Bimetallic C-C Bond-Forming Reductive Elimination from Nickel.
;
_journal_issue 14
_journal_name_full 'Journal of the American Chemical Society'
_journal_page_first 4779
_journal_page_last 4786
_journal_paper_doi 10.1021/jacs.6b00016
_journal_volume 138
_journal_year 2016
_chemical_formula_sum 'C16 H18 N2 Ni O2'
_chemical_formula_weight 329.03
_space_group_crystal_system monoclinic
_space_group_IT_number 14
_space_group_name_Hall '-P 2ybc'
_space_group_name_H-M_alt 'P 1 21/c 1'
_atom_sites_solution_hydrogens geom
_audit_creation_method SHELXL-2014/7
_cell_angle_alpha 90
_cell_angle_beta 104.4510(10)
_cell_angle_gamma 90
_cell_formula_units_Z 8
_cell_length_a 17.2307(10)
_cell_length_b 12.1517(6)
_cell_length_c 14.5044(8)
_cell_measurement_reflns_used 9965
_cell_measurement_temperature 100(2)
_cell_measurement_theta_max 28.30
_cell_measurement_theta_min 2.22
_cell_volume 2940.9(3)
_computing_cell_refinement 'Bruker SAINT'
_computing_data_collection 'Bruker APEX2'
_computing_data_reduction 'Bruker SAINT'
_computing_structure_refinement 'SHELXL-2014/7 (Sheldrick, 2014)'
_computing_structure_solution 'SHELXT (Sheldrick 2014)'
_diffrn_ambient_temperature 100(2)
_diffrn_measured_fraction_theta_full 1.000
_diffrn_measured_fraction_theta_max 0.998
_diffrn_measurement_device_type 'Bruker APEX-II CCD'
_diffrn_measurement_method '\w scans'
_diffrn_radiation_monochromator graphite
_diffrn_radiation_source 'fine-focus sealed tube'
_diffrn_radiation_type MoK\a
_diffrn_radiation_wavelength 0.71073
_diffrn_reflns_av_R_equivalents 0.0349
_diffrn_reflns_av_unetI/netI 0.0233
_diffrn_reflns_Laue_measured_fraction_full 1.000
_diffrn_reflns_Laue_measured_fraction_max 0.998
_diffrn_reflns_limit_h_max 22
_diffrn_reflns_limit_h_min -22
_diffrn_reflns_limit_k_max 16
_diffrn_reflns_limit_k_min -16
_diffrn_reflns_limit_l_max 19
_diffrn_reflns_limit_l_min -19
_diffrn_reflns_number 45034
_diffrn_reflns_point_group_measured_fraction_full 1.000
_diffrn_reflns_point_group_measured_fraction_max 0.998
_diffrn_reflns_theta_full 25.242
_diffrn_reflns_theta_max 28.313
_diffrn_reflns_theta_min 1.220
_exptl_absorpt_coefficient_mu 1.325
_exptl_absorpt_correction_T_max 0.7457
_exptl_absorpt_correction_T_min 0.6520
_exptl_absorpt_correction_type multi-scan
_exptl_absorpt_process_details SADABS
_exptl_crystal_colour red
_exptl_crystal_density_diffrn 1.486
_exptl_crystal_description prism
_exptl_crystal_F_000 1376
_exptl_crystal_size_max 0.370
_exptl_crystal_size_mid 0.280
_exptl_crystal_size_min 0.170
_refine_diff_density_max 1.415
_refine_diff_density_min -0.461
_refine_diff_density_rms 0.069
_refine_ls_extinction_method none
_refine_ls_goodness_of_fit_ref 1.046
_refine_ls_hydrogen_treatment constr
_refine_ls_matrix_type full
_refine_ls_number_parameters 387
_refine_ls_number_reflns 7307
_refine_ls_number_restraints 0
_refine_ls_restrained_S_all 1.046
_refine_ls_R_factor_all 0.0387
_refine_ls_R_factor_gt 0.0317
_refine_ls_shift/su_max 0.002
_refine_ls_shift/su_mean 0.000
_refine_ls_structure_factor_coef Fsqd
_refine_ls_weighting_details 'w=1/[\s^2^(Fo^2^)+(0.0371P)^2^+2.3358P] where P=(Fo^2^+2Fc^2^)/3'
_refine_ls_weighting_scheme calc
_refine_ls_wR_factor_gt 0.0768
_refine_ls_wR_factor_ref 0.0804
_reflns_Friedel_coverage 0.000
_reflns_number_gt 6335
_reflns_number_total 7307
_reflns_threshold_expression 'I > 2\s(I)'
_cod_data_source_file ja6b00016_si_002.cif
_cod_data_source_block 14tnd3h
_cod_original_sg_symbol_H-M 'P 21/c'
_cod_database_code 4130079
_shelx_shelxl_version_number 2014/7
_shelx_space_group_comment
;
The symmetry employed for this shelxl refinement is uniquely defined
by the following loop, which should always be used as a source of
symmetry information in preference to the above space-group names.
They are only intended as comments.
;
_shelx_estimated_absorpt_t_min 0.640
_shelx_estimated_absorpt_t_max 0.806

loop_
_space_group_symop_operation_xyz
'x, y, z'
'-x, y+1/2, -z+1/2'
'-x, -y, -z'
'x, -y-1/2, z-1/2'

loop_
_atom_site_label
_atom_site_type_symbol
_atom_site_fract_x
_atom_site_fract_y
_atom_site_fract_z
_atom_site_U_iso_or_equiv
_atom_site_adp_type
_atom_site_occupancy
_atom_site_site_symmetry_order
_atom_site_calc_flag
_atom_site_refinement_flags_posn
_atom_site_refinement_flags_adp
Ni1 Ni 0.50398(2) 0.07783(2) 0.60276(2) 0.01542(6) Uani 1 1 d . .
O1 O 0.46114(8) -0.00537(11) 0.68348(9) 0.0208(3) Uani 1 1 d . .
O2 O 0.60343(8) 0.01190(11) 0.63705(9) 0.0203(3) Uani 1 1 d . .
N1 N 0.40804(9) 0.15707(12) 0.56228(10) 0.0165(3) Uani 1 1 d . .
N2 N 0.54207(9) 0.17430(12) 0.51959(10) 0.0169(3) Uani 1 1 d . .
C1 C 0.44443(13) -0.13801(18) 0.79425(15) 0.0290(4) Uani 1 1 d . .
H1A H 0.4610 -0.2149 0.8062 0.043 Uiso 1 1 calc R U
H1B H 0.3882 -0.1352 0.7584 0.043 Uiso 1 1 calc R U
H1C H 0.4506 -0.0996 0.8551 0.043 Uiso 1 1 calc R U
C2 C 0.49601(12) -0.08293(15) 0.73736(13) 0.0212(4) Uani 1 1 d . .
C3 C 0.57480(12) -0.11689(16) 0.74640(13) 0.0226(4) Uani 1 1 d . .
H3 H 0.5955 -0.1752 0.7891 0.027 Uiso 1 1 calc R U
C4 C 0.62404(11) -0.06891(15) 0.69548(13) 0.0205(4) Uani 1 1 d . .
C5 C 0.70780(12) -0.11050(17) 0.70505(15) 0.0262(4) Uani 1 1 d . .
H5A H 0.7198 -0.1684 0.7536 0.039 Uiso 1 1 calc R U
H5B H 0.7459 -0.0498 0.7239 0.039 Uiso 1 1 calc R U
H5C H 0.7123 -0.1405 0.6439 0.039 Uiso 1 1 calc R U
C6 C 0.33325(11) 0.16021(15) 0.57749(12) 0.0187(4) Uani 1 1 d . .
C7 C 0.29205(11) 0.25142(16) 0.52999(12) 0.0204(4) Uani 1 1 d . .
H7 H 0.2387 0.2721 0.5291 0.024 Uiso 1 1 calc R U
C8 C 0.34322(11) 0.30704(15) 0.48388(12) 0.0190(4) Uani 1 1 d . .
C9 C 0.41422(10) 0.24597(14) 0.50436(12) 0.0161(3) Uani 1 1 d . .
C10 C 0.30151(12) 0.07934(17) 0.63664(14) 0.0245(4) Uani 1 1 d . .
H10A H 0.2447 0.0944 0.6313 0.037 Uiso 1 1 calc R U
H10B H 0.3315 0.0860 0.7033 0.037 Uiso 1 1 calc R U
H10C H 0.3075 0.0046 0.6141 0.037 Uiso 1 1 calc R U
C11 C 0.32406(13) 0.40899(16) 0.42478(14) 0.0261(4) Uani 1 1 d . .
H11A H 0.3279 0.3934 0.3598 0.039 Uiso 1 1 calc R U
H11B H 0.3622 0.4672 0.4524 0.039 Uiso 1 1 calc R U
H11C H 0.2695 0.4332 0.4234 0.039 Uiso 1 1 calc R U
C12 C 0.48884(11) 0.25414(14) 0.47879(12) 0.0166(3) Uani 1 1 d . .
C13 C 0.51032(12) 0.33341(16) 0.41924(13) 0.0223(4) Uani 1 1 d . .
H13 H 0.4734 0.3892 0.3909 0.027 Uiso 1 1 calc R U
C14 C 0.58563(12) 0.32940(17) 0.40233(14) 0.0256(4) Uani 1 1 d . .
H14 H 0.6009 0.3827 0.3623 0.031 Uiso 1 1 calc R U
C15 C 0.63906(12) 0.24718(17) 0.44407(14) 0.0260(4) Uani 1 1 d . .
H15 H 0.6911 0.2433 0.4331 0.031 Uiso 1 1 calc R U
Ni2 Ni 0.03084(2) 0.60415(2) 0.11948(2) 0.01641(6) Uani 1 1 d . .
O3 O 0.07113(8) 0.50844(11) 0.21870(9) 0.0206(3) Uani 1 1 d . .
O4 O -0.06490(8) 0.53078(11) 0.07912(9) 0.0215(3) Uani 1 1 d . .
N3 N 0.12068(9) 0.69731(12) 0.15280(10) 0.0169(3) Uani 1 1 d . .
N4 N -0.00403(9) 0.70426(12) 0.01562(11) 0.0176(3) Uani 1 1 d . .
C16 C 0.61458(11) 0.17115(16) 0.50197(13) 0.0216(4) Uani 1 1 d . .
H16 H 0.6507 0.1145 0.5303 0.026 Uiso 1 1 calc R U
C17 C 0.08122(13) 0.36244(17) 0.32734(14) 0.0281(4) Uani 1 1 d . .
H17A H 0.0639 0.2854 0.3213 0.042 Uiso 1 1 calc R U
H17B H 0.0724 0.3933 0.3863 0.042 Uiso 1 1 calc R U
H17C H 0.1383 0.3666 0.3289 0.042 Uiso 1 1 calc R U
C18 C 0.03374(12) 0.42693(15) 0.24373(13) 0.0203(4) Uani 1 1 d . .
C19 C -0.04477(12) 0.39666(15) 0.20045(13) 0.0212(4) Uani 1 1 d . .
H19 H -0.0684 0.3381 0.2272 0.025 Uiso 1 1 calc R U
C20 C -0.08967(11) 0.44883(15) 0.11973(13) 0.0200(4) Uani 1 1 d . .
C21 C -0.17275(12) 0.41024(17) 0.07190(15) 0.0252(4) Uani 1 1 d . .
H21A H -0.1903 0.3560 0.1125 0.038 Uiso 1 1 calc R U
H21B H -0.1727 0.3764 0.0106 0.038 Uiso 1 1 calc R U
H21C H -0.2095 0.4731 0.0614 0.038 Uiso 1 1 calc R U
C22 C 0.18943(11) 0.70849(15) 0.22254(13) 0.0181(3) Uani 1 1 d . .
C23 C 0.22992(11) 0.80347(15) 0.20561(12) 0.0179(3) Uani 1 1 d . .
H23 H 0.2794 0.8298 0.2441 0.022 Uiso 1 1 calc R U
C24 C 0.18476(11) 0.85288(15) 0.12198(13) 0.0178(3) Uani 1 1 d . .
C25 C 0.11722(11) 0.78589(14) 0.09115(12) 0.0156(3) Uani 1 1 d . .
C26 C 0.21594(12) 0.63091(16) 0.30376(13) 0.0227(4) Uani 1 1 d . .
H26A H 0.2666 0.6568 0.3452 0.034 Uiso 1 1 calc R U
H26B H 0.2236 0.5575 0.2794 0.034 Uiso 1 1 calc R U
H26C H 0.1751 0.6274 0.3401 0.034 Uiso 1 1 calc R U
C27 C 0.20690(12) 0.95431(15) 0.07488(14) 0.0222(4) Uani 1 1 d . .
H27A H 0.1659 1.0110 0.0721 0.033 Uiso 1 1 calc R U
H27B H 0.2103 0.9362 0.0102 0.033 Uiso 1 1 calc R U
H27C H 0.2589 0.9819 0.1117 0.033 Uiso 1 1 calc R U
C28 C 0.04773(11) 0.78924(14) 0.01407(12) 0.0176(3) Uani 1 1 d . .
C29 C 0.02842(12) 0.86889(16) -0.05804(13) 0.0214(4) Uani 1 1 d . .
H29 H 0.0645 0.9276 -0.0596 0.026 Uiso 1 1 calc R U
C30 C -0.04287(12) 0.86190(17) -0.12662(14) 0.0251(4) Uani 1 1 d . .
H30 H -0.0564 0.9157 -0.1756 0.030 Uiso 1 1 calc R U
C31 C -0.09506(12) 0.77516(17) -0.12348(14) 0.0242(4) Uani 1 1 d . .
H31 H -0.1447 0.7691 -0.1699 0.029 Uiso 1 1 calc R U
C32 C -0.07342(11) 0.69835(16) -0.05191(13) 0.0201(4) Uani 1 1 d . .
H32 H -0.1088 0.6389 -0.0501 0.024 Uiso 1 1 calc R U

loop_
_atom_site_aniso_label
_atom_site_aniso_U_11
_atom_site_aniso_U_22
_atom_site_aniso_U_33
_atom_site_aniso_U_23
_atom_site_aniso_U_13
_atom_site_aniso_U_12
Ni1 0.01522(11) 0.01445(11) 0.01630(11) 0.00243(8) 0.00338(8) 0.00107(8)
O1 0.0211(7) 0.0199(6) 0.0216(6) 0.0072(5) 0.0052(5) 0.0020(5)
O2 0.0205(6) 0.0179(6) 0.0216(6) 0.0021(5) 0.0038(5) 0.0018(5)
N1 0.0166(7) 0.0176(7) 0.0153(7) 0.0022(6) 0.0037(6) 0.0006(6)
N2 0.0194(7) 0.0151(7) 0.0159(7) -0.0006(5) 0.0039(6) -0.0002(6)
C1 0.0351(12) 0.0271(10) 0.0261(10) 0.0109(8) 0.0105(9) 0.0038(9)
C2 0.0281(10) 0.0185(9) 0.0158(8) 0.0014(7) 0.0031(7) 0.0000(7)
C3 0.0283(10) 0.0180(9) 0.0190(9) 0.0046(7) 0.0014(7) 0.0052(7)
C4 0.0229(9) 0.0164(8) 0.0196(9) -0.0034(7) 0.0004(7) 0.0030(7)
C5 0.0220(10) 0.0241(10) 0.0298(10) 0.0003(8) 0.0014(8) 0.0070(8)
C6 0.0198(9) 0.0213(9) 0.0149(8) 0.0002(7) 0.0042(7) 0.0002(7)
C7 0.0185(8) 0.0250(9) 0.0178(8) -0.0001(7) 0.0050(7) 0.0036(7)
C8 0.0219(9) 0.0193(9) 0.0151(8) 0.0012(7) 0.0032(7) 0.0041(7)
C9 0.0191(8) 0.0154(8) 0.0135(7) 0.0018(6) 0.0034(6) 0.0004(7)
C10 0.0201(9) 0.0295(10) 0.0252(10) 0.0074(8) 0.0079(8) 0.0011(8)
C11 0.0315(11) 0.0244(10) 0.0239(9) 0.0075(8) 0.0095(8) 0.0104(8)
C12 0.0189(8) 0.0157(8) 0.0142(8) 0.0000(6) 0.0025(6) 0.0000(7)
C13 0.0245(10) 0.0205(9) 0.0220(9) 0.0059(7) 0.0062(7) 0.0012(7)
C14 0.0302(10) 0.0240(10) 0.0246(9) 0.0044(8) 0.0103(8) -0.0050(8)
C15 0.0227(10) 0.0300(10) 0.0281(10) 0.0005(8) 0.0116(8) -0.0033(8)
Ni2 0.01886(12) 0.01260(11) 0.01887(12) 0.00135(8) 0.00680(9) -0.00122(8)
O3 0.0242(7) 0.0166(6) 0.0213(6) 0.0025(5) 0.0061(5) -0.0037(5)
O4 0.0228(7) 0.0182(6) 0.0243(7) 0.0031(5) 0.0074(5) -0.0018(5)
N3 0.0203(7) 0.0139(7) 0.0170(7) 0.0014(6) 0.0055(6) 0.0006(6)
N4 0.0190(7) 0.0156(7) 0.0196(7) -0.0007(6) 0.0077(6) 0.0002(6)
C16 0.0201(9) 0.0214(9) 0.0239(9) 0.0008(7) 0.0068(7) -0.0001(7)
C17 0.0366(12) 0.0232(10) 0.0233(10) 0.0058(8) 0.0051(8) -0.0045(8)
C18 0.0273(10) 0.0165(8) 0.0186(8) -0.0001(7) 0.0088(7) -0.0015(7)
C19 0.0278(10) 0.0162(8) 0.0230(9) 0.0003(7) 0.0124(8) -0.0049(7)
C20 0.0212(9) 0.0186(9) 0.0230(9) -0.0030(7) 0.0108(7) -0.0010(7)
C21 0.0229(10) 0.0255(10) 0.0288(10) -0.0012(8) 0.0094(8) -0.0046(8)
C22 0.0197(9) 0.0173(8) 0.0184(8) 0.0005(7) 0.0069(7) 0.0024(7)
C23 0.0192(9) 0.0179(8) 0.0177(8) -0.0014(7) 0.0064(7) 0.0001(7)
C24 0.0205(9) 0.0151(8) 0.0201(8) -0.0012(7) 0.0095(7) 0.0000(7)
C25 0.0213(8) 0.0109(7) 0.0169(8) 0.0009(6) 0.0088(7) 0.0013(6)
C26 0.0233(9) 0.0223(9) 0.0212(9) 0.0052(7) 0.0034(7) 0.0004(7)
C27 0.0267(10) 0.0174(9) 0.0239(9) 0.0006(7) 0.0087(8) -0.0041(7)
C28 0.0214(9) 0.0145(8) 0.0188(8) -0.0003(6) 0.0086(7) 0.0020(7)
C29 0.0224(9) 0.0186(9) 0.0235(9) 0.0036(7) 0.0067(7) 0.0001(7)
C30 0.0267(10) 0.0247(10) 0.0247(9) 0.0086(8) 0.0078(8) 0.0057(8)
C31 0.0192(9) 0.0285(10) 0.0238(9) 0.0031(8) 0.0033(7) 0.0035(8)
C32 0.0188(9) 0.0211(9) 0.0209(9) -0.0004(7) 0.0062(7) 0.0008(7)

loop_
_atom_type_symbol
_atom_type_description
_atom_type_scat_dispersion_real
_atom_type_scat_dispersion_imag
_atom_type_scat_source
C C 0.0033 0.0016 'International Tables Vol C Tables 4.2.6.8 and 6.1.1.4'
H H 0.0000 0.0000 'International Tables Vol C Tables 4.2.6.8 and 6.1.1.4'
N N 0.0061 0.0033 'International Tables Vol C Tables 4.2.6.8 and 6.1.1.4'
O O 0.0106 0.0060 'International Tables Vol C Tables 4.2.6.8 and 6.1.1.4'
Ni Ni 0.3393 1.1124 'International Tables Vol C Tables 4.2.6.8 and 6.1.1.4'

loop_
_geom_angle_atom_site_label_1
_geom_angle_atom_site_label_2
_geom_angle_atom_site_label_3
_geom_angle
O1 Ni1 O2 94.78(6)
O1 Ni1 N1 91.10(6)
O2 Ni1 N1 173.87(6)
O1 Ni1 N2 175.00(6)
O2 Ni1 N2 89.68(6)
N1 Ni1 N2 84.39(6)
C2 O1 Ni1 126.52(13)
C4 O2 Ni1 126.43(12)
C6 N1 C9 107.14(15)
C6 N1 Ni1 139.42(13)
C9 N1 Ni1 113.21(12)
C16 N2 C12 119.77(16)
C16 N2 Ni1 125.98(13)
C12 N2 Ni1 114.22(12)
C2 C1 H1A 109.5
C2 C1 H1B 109.5
H1A C1 H1B 109.5
C2 C1 H1C 109.5
H1A C1 H1C 109.5
H1B C1 H1C 109.5
O1 C2 C3 125.15(18)
O1 C2 C1 114.24(17)
C3 C2 C1 120.62(17)
C4 C3 C2 122.50(17)
C4 C3 H3 118.7
C2 C3 H3 118.8
O2 C4 C3 124.53(17)
O2 C4 C5 114.71(17)
C3 C4 C5 120.75(17)
C4 C5 H5A 109.5
C4 C5 H5B 109.5
H5A C5 H5B 109.5
C4 C5 H5C 109.5
H5A C5 H5C 109.5
H5B C5 H5C 109.5
N1 C6 C7 109.06(16)
N1 C6 C10 124.84(16)
C7 C6 C10 126.09(17)
C6 C7 C8 108.26(16)
C6 C7 H7 125.9
C8 C7 H7 125.9
C9 C8 C7 105.26(16)
C9 C8 C11 128.15(17)
C7 C8 C11 126.58(17)
N1 C9 C8 110.27(15)
N1 C9 C12 114.90(15)
C8 C9 C12 134.83(16)
C6 C10 H10A 109.5
C6 C10 H10B 109.5
H10A C10 H10B 109.5
C6 C10 H10C 109.5
H10A C10 H10C 109.5
H10B C10 H10C 109.5
C8 C11 H11A 109.5
C8 C11 H11B 109.5
H11A C11 H11B 109.5
C8 C11 H11C 109.5
H11A C11 H11C 109.5
H11B C11 H11C 109.5
N2 C12 C13 120.20(16)
N2 C12 C9 112.91(15)
C13 C12 C9 126.89(16)
C14 C13 C12 119.27(18)
C14 C13 H13 120.4
C12 C13 H13 120.4
C13 C14 C15 119.84(18)
C13 C14 H14 120.1
C15 C14 H14 120.1
C16 C15 C14 118.36(18)
C16 C15 H15 120.8
C14 C15 H15 120.8
O4 Ni2 O3 94.34(6)
O4 Ni2 N3 171.75(6)
O3 Ni2 N3 93.07(6)
O4 Ni2 N4 88.69(6)
O3 Ni2 N4 176.29(6)
N3 Ni2 N4 84.04(6)
C18 O3 Ni2 126.13(13)
C20 O4 Ni2 127.25(13)
C22 N3 C25 106.90(15)
C22 N3 Ni2 139.46(13)
C25 N3 Ni2 113.58(12)
C32 N4 C28 119.53(16)
C32 N4 Ni2 125.94(13)
C28 N4 Ni2 114.52(12)
N2 C16 C15 122.55(18)
N2 C16 H16 118.7
C15 C16 H16 118.7
C18 C17 H17A 109.5
C18 C17 H17B 109.5
H17A C17 H17B 109.5
C18 C17 H17C 109.5
H17A C17 H17C 109.5
H17B C17 H17C 109.5
O3 C18 C19 125.25(18)
O3 C18 C17 114.85(17)
C19 C18 C17 119.90(17)
C20 C19 C18 122.38(17)
C20 C19 H19 118.8
C18 C19 H19 118.8
O4 C20 C19 124.30(18)
O4 C20 C21 114.72(17)
C19 C20 C21 120.97(17)
C20 C21 H21A 109.5
C20 C21 H21B 109.5
H21A C21 H21B 109.5
C20 C21 H21C 109.5
H21A C21 H21C 109.5
H21B C21 H21C 109.5
N3 C22 C23 109.36(15)
N3 C22 C26 124.34(16)
C23 C22 C26 126.30(17)
C22 C23 C24 108.12(16)
C22 C23 H23 125.9
C24 C23 H23 125.9
C25 C24 C23 105.37(15)
C25 C24 C27 128.08(17)
C23 C24 C27 126.51(17)
N3 C25 C24 110.24(15)
N3 C25 C28 114.88(15)
C24 C25 C28 134.88(16)
C22 C26 H26A 109.5
C22 C26 H26B 109.5
H26A C26 H26B 109.5
C22 C26 H26C 109.5
H26A C26 H26C 109.5
H26B C26 H26C 109.5
C24 C27 H27A 109.5
C24 C27 H27B 109.5
H27A C27 H27B 109.5
C24 C27 H27C 109.5
H27A C27 H27C 109.5
H27B C27 H27C 109.5
N4 C28 C29 119.91(17)
N4 C28 C25 112.97(15)
C29 C28 C25 127.10(17)
C30 C29 C28 119.93(18)
C30 C29 H29 120.0
C28 C29 H29 120.0
C29 C30 C31 119.32(18)
C29 C30 H30 120.3
C31 C30 H30 120.3
C32 C31 C30 118.81(18)
C32 C31 H31 120.6
C30 C31 H31 120.6
N4 C32 C31 122.49(18)
N4 C32 H32 118.8
C31 C32 H32 118.8

loop_
_geom_bond_atom_site_label_1
_geom_bond_atom_site_label_2
_geom_bond_distance
Ni1 O1 1.8355(13)
Ni1 O2 1.8439(13)
Ni1 N1 1.8761(15)
Ni1 N2 1.9119(15)
O1 C2 1.275(2)
O2 C4 1.288(2)
N1 C6 1.361(2)
N1 C9 1.389(2)
N2 C16 1.337(2)
N2 C12 1.364(2)
C1 C2 1.512(3)
C1 H1A 0.9800
C1 H1B 0.9800
C1 H1C 0.9800
C2 C3 1.393(3)
C3 C4 1.385(3)
C3 H3 0.9500
C4 C5 1.503(3)
C5 H5A 0.9800
C5 H5B 0.9800
C5 H5C 0.9800
C6 C7 1.401(3)
C6 C10 1.495(3)
C7 C8 1.406(3)
C7 H7 0.9500
C8 C9 1.398(2)
C8 C11 1.496(3)
C9 C12 1.428(2)
C10 H10A 0.9800
C10 H10B 0.9800
C10 H10C 0.9800
C11 H11A 0.9800
C11 H11B 0.9800
C11 H11C 0.9800
C12 C13 1.404(2)
C13 C14 1.380(3)
C13 H13 0.9500
C14 C15 1.391(3)
C14 H14 0.9500
C15 C16 1.383(3)
C15 H15 0.9500
Ni2 O4 1.8377(13)
Ni2 O3 1.8457(13)
Ni2 N3 1.8810(15)
Ni2 N4 1.9128(15)
O3 C18 1.283(2)
O4 C20 1.283(2)
N3 C22 1.359(2)
N3 C25 1.391(2)
N4 C32 1.345(2)
N4 C28 1.368(2)
C16 H16 0.9500
C17 C18 1.503(3)
C17 H17A 0.9800
C17 H17B 0.9800
C17 H17C 0.9800
C18 C19 1.391(3)
C19 C20 1.385(3)
C19 H19 0.9500
C20 C21 1.502(3)
C21 H21A 0.9800
C21 H21B 0.9800
C21 H21C 0.9800
C22 C23 1.402(2)
C22 C26 1.489(2)
C23 C24 1.402(3)
C23 H23 0.9500
C24 C25 1.399(2)
C24 C27 1.504(2)
C25 C28 1.420(2)
C26 H26A 0.9800
C26 H26B 0.9800
C26 H26C 0.9800
C27 H27A 0.9800
C27 H27B 0.9800
C27 H27C 0.9800
C28 C29 1.403(2)
C29 C30 1.377(3)
C29 H29 0.9500
C30 C31 1.394(3)
C30 H30 0.9500
C31 C32 1.376(3)
C31 H31 0.9500
C32 H32 0.9500
